data_4086104
loop_
_publ_author_name
'Karunananda, Malkanthi K.'
'Parmelee, Sean R.'
'Waldhart, Greyson W.'
'Mankad, Neal P.'

_publ_section_title
;
 Experimental and Computational Characterization of the Transition State
 for C--X Bimetallic Oxidative Addition at a Cu--Fe Reaction Center
;
_journal_issue 15
_journal_name_full Organometallics
_journal_page_first 3857
_journal_paper_doi 10.1021/acs.organomet.5b00476
_journal_volume 34
_journal_year 2015
_chemical_formula_sum 'C41 H49 Au Fe N2 O2'
_chemical_formula_weight 854.64
_chemical_name_common gww_3_30_tol_pent_neg32C
_space_group_crystal_system triclinic
_space_group_IT_number 2
_space_group_name_Hall '-P 1'
_space_group_name_H-M_alt 'P -1'
_symmetry_space_group_name_Hall '-P 1'
_symmetry_space_group_name_H-M 'P -1'
_atom_sites_solution_hydrogens geom
_cell_angle_alpha 105.799(4)
_cell_angle_beta 91.742(4)
_cell_angle_gamma 112.001(4)
_cell_formula_units_Z 2
_cell_length_a 10.0164(12)
_cell_length_b 12.5848(16)
_cell_length_c 17.369(2)
_cell_measurement_reflns_used 9963
_cell_measurement_temperature 200.(2)
_cell_measurement_theta_max 27.5725
_cell_measurement_theta_min 2.2146
_cell_volume 1931.7(4)
_computing_cell_refinement 'SAINT V8.34A (Bruker AXS Inc., 2013)'
_computing_data_reduction 'SAINT V8.34A (Bruker AXS Inc., 2013)'
_computing_structure_refinement 'SHELXL-2014/7 (Sheldrick, 2014)'
_diffrn_ambient_temperature 200.(2)
_diffrn_detector_area_resol_mean 8.3330
_diffrn_measured_fraction_theta_full 0.985
_diffrn_measured_fraction_theta_max 0.985
_diffrn_measurement_device_type 'Bruker SMART X2S benchtop diffractometer'
_diffrn_measurement_method '\w scans'
_diffrn_radiation_wavelength 0.71073
_diffrn_reflns_av_R_equivalents 0.0608
_diffrn_reflns_av_unetI/netI 0.0560
_diffrn_reflns_limit_h_max 11
_diffrn_reflns_limit_h_min -13
_diffrn_reflns_limit_k_max 16
_diffrn_reflns_limit_k_min -16
_diffrn_reflns_limit_l_max 20
_diffrn_reflns_limit_l_min -22
_diffrn_reflns_number 7775
_diffrn_reflns_theta_full 26.37
_diffrn_reflns_theta_max 26.37
_diffrn_reflns_theta_min 2.25
_exptl_absorpt_coefficient_mu 4.203
_exptl_absorpt_correction_T_max 0.59
_exptl_absorpt_correction_T_min 0.15
_exptl_absorpt_correction_type multi-scan
_exptl_absorpt_process_details 'SADABS V2014/2 (Bruker AXS Inc.)'
_exptl_crystal_colour yellow
_exptl_crystal_density_diffrn 1.469
_exptl_crystal_density_method 'not measured'
_exptl_crystal_description needle
_exptl_crystal_F_000 860
_exptl_crystal_size_max 0.710
_exptl_crystal_size_mid 0.260
_exptl_crystal_size_min 0.140
_refine_diff_density_max 2.539
_refine_diff_density_min -2.312
_refine_ls_extinction_method none
_refine_ls_goodness_of_fit_ref 0.935
_refine_ls_hydrogen_treatment constr
_refine_ls_matrix_type full
_refine_ls_number_parameters 433
_refine_ls_number_reflns 7775
_refine_ls_number_restraints 0
_refine_ls_restrained_S_all 0.935
_refine_ls_R_factor_all 0.0479
_refine_ls_R_factor_gt 0.0409
_refine_ls_shift/su_max 0.001
_refine_ls_shift/su_mean 0.000
_refine_ls_structure_factor_coef Fsqd
_refine_ls_weighting_details 'w=1/[\s^2^(Fo^2^)+(0.0796P)^2^] where P=(Fo^2^+2Fc^2^)/3'
_refine_ls_weighting_scheme calc
_refine_ls_wR_factor_gt 0.1022
_refine_ls_wR_factor_ref 0.1069
_reflns_number_gt 6901
_reflns_number_total 7775
_reflns_threshold_expression 'I > 2\s(I)'
_cod_data_source_file om5b00476_si_003.cif
_cod_data_source_block I
_cod_depositor_comments 'Adding full bibliography for 4086103--4086104.cif.'
_cod_database_code 4086104

loop_
_space_group_symop_operation_xyz
'x, y, z'
'-x, -y, -z'

loop_
_atom_site_type_symbol
_atom_site_label
_atom_site_fract_x
_atom_site_fract_y
_atom_site_fract_z
_atom_site_U_iso_or_equiv
_atom_site_adp_type
_atom_site_calc_flag
_atom_site_refinement_flags_adp
_atom_site_refinement_flags_posn
_atom_site_occupancy
Au Au1 0.56500(2) 0.54142(2) 0.26765(2) 0.02787(8) Uani d . . 1
Fe Fe1 0.40246(8) 0.65414(6) 0.28639(5) 0.03213(17) Uani d . . 1
C C1 0.7204(5) 0.4733(4) 0.2587(3) 0.0242(9) Uani d . . 1
C C2 0.8487(5) 0.3578(4) 0.2385(3) 0.0309(10) Uani d . . 1
H H2 0.8699 0.288 0.2252 0.037 Uiso calc U R 1
C C3 0.9455(5) 0.4723(5) 0.2625(3) 0.0321(10) Uani d . . 1
H H3 1.0486 0.4997 0.27 0.039 Uiso calc U R 1
C C4 0.9288(5) 0.6722(4) 0.2997(3) 0.0273(9) Uani d . . 1
C C5 0.9509(5) 0.7301(5) 0.2405(3) 0.0331(11) Uani d . . 1
C C6 1.0149(6) 0.8552(5) 0.2666(4) 0.0407(13) Uani d . . 1
H H6 1.0316 0.8979 0.228 0.049 Uiso calc U R 1
C C7 1.0545(7) 0.9180(5) 0.3482(4) 0.0479(15) Uani d . . 1
H H7 1.1 1.0034 0.365 0.058 Uiso calc U R 1
C C8 1.0289(7) 0.8580(5) 0.4051(4) 0.0472(14) Uani d . . 1
H H8 1.0566 0.9028 0.4609 0.057 Uiso calc U R 1
C C9 0.9626(5) 0.7322(5) 0.3824(3) 0.0331(11) Uani d . . 1
C C10 0.9043(6) 0.6608(5) 0.1508(3) 0.0395(12) Uani d . . 1
H H10 0.8543 0.5735 0.1461 0.047 Uiso calc U R 1
C C11 1.0361(8) 0.6752(7) 0.1061(4) 0.0619(18) Uani d . . 1
H H11A 1.088 0.7601 0.1098 0.093 Uiso calc U R 1
H H11B 1.0033 0.6268 0.0492 0.093 Uiso calc U R 1
H H11C 1.1014 0.6479 0.1308 0.093 Uiso calc U R 1
C C12 0.7964(8) 0.6955(8) 0.1114(4) 0.071(2) Uani d . . 1
H H12A 0.7114 0.6826 0.1398 0.107 Uiso calc U R 1
H H12B 0.7656 0.6458 0.0546 0.107 Uiso calc U R 1
H H12C 0.8426 0.7805 0.1143 0.107 Uiso calc U R 1
C C13 0.9250(6) 0.6659(6) 0.4456(3) 0.0430(13) Uani d . . 1
H H13 0.8818 0.5778 0.4159 0.052 Uiso calc U R 1
C C14 1.0584(9) 0.6906(8) 0.5029(4) 0.071(2) Uani d . . 1
H H14A 1.1325 0.6753 0.4714 0.107 Uiso calc U R 1
H H14B 1.031 0.6377 0.5371 0.107 Uiso calc U R 1
H H14C 1.0978 0.7748 0.537 0.107 Uiso calc U R 1
C C15 0.8085(8) 0.6952(7) 0.4903(4) 0.0613(18) Uani d . . 1
H H15A 0.7825 0.6506 0.5296 0.092 Uiso calc U R 1
H H15B 0.722 0.6721 0.4514 0.092 Uiso calc U R 1
H H15C 0.846 0.7818 0.5186 0.092 Uiso calc U R 1
C C16 0.5770(5) 0.2547(4) 0.2082(3) 0.0268(10) Uani d . . 1
C C17 0.5186(6) 0.2173(5) 0.1266(3) 0.0344(11) Uani d . . 1
C C18 0.3927(7) 0.1142(6) 0.0999(4) 0.0490(15) Uani d . . 1
H H18 0.3502 0.0859 0.0447 0.059 Uiso calc U R 1
C C19 0.3275(7) 0.0515(5) 0.1515(4) 0.0510(15) Uani d . . 1
H H19 0.2408 -0.0194 0.1316 0.061 Uiso calc U R 1
C C20 0.3866(6) 0.0905(5) 0.2318(4) 0.0420(13) Uani d . . 1
H H20 0.3396 0.047 0.267 0.05 Uiso calc U R 1
C C21 0.5147(5) 0.1930(4) 0.2618(3) 0.0312(10) Uani d . . 1
C C22 0.5922(6) 0.2855(5) 0.0681(3) 0.0429(13) Uani d . . 1
H H22 0.6822 0.3561 0.0989 0.051 Uiso calc U R 1
C C23 0.6363(11) 0.2053(9) -0.0002(5) 0.086(3) Uani d . . 1
H H23A 0.7007 0.1756 0.0228 0.128 Uiso calc U R 1
H H23B 0.6875 0.2519 -0.0351 0.128 Uiso calc U R 1
H H23C 0.549 0.1369 -0.0322 0.128 Uiso calc U R 1
C C24 0.4937(10) 0.3315(9) 0.0328(5) 0.079(3) Uani d . . 1
H H24A 0.5436 0.3753 -0.0037 0.119 Uiso calc U R 1
H H24B 0.469 0.3857 0.0766 0.119 Uiso calc U R 1
H H24C 0.4044 0.2635 0.0027 0.119 Uiso calc U R 1
C C25 0.5766(6) 0.2384(5) 0.3506(3) 0.0391(12) Uani d . . 1
H H25 0.6831 0.2879 0.3557 0.047 Uiso calc U R 1
C C26 0.5607(8) 0.1377(6) 0.3871(4) 0.0614(18) Uani d . . 1
H H26A 0.458 0.0956 0.3912 0.092 Uiso calc U R 1
H H26B 0.6185 0.172 0.4411 0.092 Uiso calc U R 1
H H26C 0.5953 0.0808 0.3524 0.092 Uiso calc U R 1
C C27 0.5082(10) 0.3203(7) 0.3993(4) 0.074(2) Uani d . . 1
H H27A 0.4036 0.274 0.396 0.111 Uiso calc U R 1
H H27B 0.5228 0.3869 0.3771 0.111 Uiso calc U R 1
H H27C 0.5542 0.3525 0.456 0.111 Uiso calc U R 1
C C28 0.5963(7) 0.8086(5) 0.3095(5) 0.0525(16) Uani d . . 1
H H28 0.6966 0.8105 0.3056 0.063 Uiso calc U R 1
C C29 0.5273(8) 0.8121(6) 0.3782(4) 0.0574(17) Uani d . . 1
H H29 0.5701 0.8164 0.4323 0.069 Uiso calc U R 1
C C30 0.3913(8) 0.8123(6) 0.3601(5) 0.0619(19) Uani d . . 1
H H30 0.3201 0.8167 0.3987 0.074 Uiso calc U R 1
C C31 0.3721(8) 0.8068(6) 0.2802(6) 0.068(2) Uani d . . 1
H H31 0.2855 0.8078 0.2507 0.082 Uiso calc U R 1
C C32 0.5003(9) 0.8036(6) 0.2476(5) 0.0611(18) Uani d . . 1
H H32 0.5197 0.8024 0.1914 0.073 Uiso calc U R 1
C C33 0.3184(6) 0.5497(5) 0.1926(4) 0.0432(13) Uani d . . 1
C C34 0.3283(6) 0.5568(5) 0.3422(4) 0.0440(13) Uani d . . 1
C C35 -0.0024(8) 0.1462(5) 0.1292(4) 0.0487(14) Uani d . . 1
C C36 0.0932(8) 0.2037(7) 0.2009(4) 0.0593(18) Uani d . . 1
H H36 0.1894 0.2585 0.2013 0.071 Uiso calc U R 1
C C37 0.0506(11) 0.1825(8) 0.2708(4) 0.073(2) Uani d . . 1
H H37 0.1177 0.2228 0.3196 0.088 Uiso calc U R 1
C C38 -0.0885(12) 0.1034(8) 0.2720(5) 0.076(2) Uani d . . 1
H H38 -0.1167 0.0892 0.3212 0.091 Uiso calc U R 1
C C39 -0.1847(11) 0.0461(7) 0.2026(6) 0.083(3) Uani d . . 1
H H39 -0.2812 -0.0082 0.2023 0.1 Uiso calc U R 1
C C40 -0.1377(9) 0.0693(6) 0.1308(4) 0.066(2) Uani d . . 1
H H40 -0.2041 0.0291 0.0817 0.079 Uiso calc U R 1
C C41 0.0439(11) 0.1714(8) 0.0520(5) 0.085(3) Uani d . . 1
H H41A 0.1323 0.1568 0.0422 0.128 Uiso calc U R 1
H H41B 0.0635 0.2555 0.0569 0.128 Uiso calc U R 1
H H41C -0.0341 0.1183 0.0067 0.128 Uiso calc U R 1
N N1 0.8655(4) 0.5427(3) 0.2743(2) 0.0264(8) Uani d . . 1
N N2 0.7117(4) 0.3606(3) 0.2366(2) 0.0259(8) Uani d . . 1
O O1 0.2577(6) 0.4840(5) 0.1306(3) 0.0712(14) Uani d . . 1
O O2 0.2740(6) 0.4926(5) 0.3793(4) 0.0701(14) Uani d . . 1

loop_
_atom_site_aniso_label
_atom_site_aniso_U_11
_atom_site_aniso_U_22
_atom_site_aniso_U_33
_atom_site_aniso_U_12
_atom_site_aniso_U_13
_atom_site_aniso_U_23
Au1 0.02406(11) 0.03010(11) 0.03502(13) 0.01478(8) 0.01041(7) 0.01219(8)
Fe1 0.0272(4) 0.0327(4) 0.0451(4) 0.0171(3) 0.0131(3) 0.0169(3)
C1 0.024(2) 0.035(2) 0.015(2) 0.0110(19) 0.0059(16) 0.0122(18)
C2 0.028(2) 0.034(3) 0.036(3) 0.019(2) 0.012(2) 0.009(2)
C3 0.024(2) 0.039(3) 0.040(3) 0.017(2) 0.0105(19) 0.015(2)
C4 0.020(2) 0.027(2) 0.035(3) 0.0097(18) 0.0060(18) 0.0087(19)
C5 0.026(2) 0.036(3) 0.042(3) 0.013(2) 0.012(2) 0.020(2)
C6 0.037(3) 0.037(3) 0.053(4) 0.012(2) 0.017(3) 0.025(3)
C7 0.041(3) 0.029(3) 0.072(4) 0.013(2) 0.019(3) 0.015(3)
C8 0.049(3) 0.041(3) 0.043(3) 0.017(3) 0.010(3) 0.000(3)
C9 0.035(3) 0.039(3) 0.031(3) 0.018(2) 0.012(2) 0.013(2)
C10 0.039(3) 0.047(3) 0.037(3) 0.013(2) 0.014(2) 0.025(2)
C11 0.063(4) 0.083(5) 0.048(4) 0.040(4) 0.025(3) 0.016(3)
C12 0.072(5) 0.114(7) 0.049(4) 0.053(5) 0.014(3) 0.034(4)
C13 0.050(3) 0.050(3) 0.030(3) 0.019(3) 0.012(2) 0.013(2)
C14 0.074(5) 0.099(6) 0.049(4) 0.040(5) 0.006(4) 0.028(4)
C15 0.071(4) 0.088(5) 0.045(4) 0.040(4) 0.034(3) 0.038(4)
C16 0.029(2) 0.023(2) 0.029(2) 0.0114(19) 0.0092(19) 0.0056(18)
C17 0.040(3) 0.032(3) 0.033(3) 0.017(2) 0.009(2) 0.008(2)
C18 0.048(3) 0.046(3) 0.037(3) 0.011(3) -0.003(3) 0.000(3)
C19 0.046(3) 0.039(3) 0.050(4) 0.003(3) 0.006(3) 0.005(3)
C20 0.044(3) 0.035(3) 0.044(3) 0.010(2) 0.017(3) 0.015(2)
C21 0.034(3) 0.028(2) 0.033(3) 0.014(2) 0.010(2) 0.009(2)
C22 0.043(3) 0.054(3) 0.032(3) 0.018(3) 0.005(2) 0.016(2)
C23 0.110(7) 0.111(7) 0.069(5) 0.067(6) 0.055(5) 0.041(5)
C24 0.096(6) 0.113(7) 0.079(6) 0.070(6) 0.041(5) 0.065(5)
C25 0.043(3) 0.041(3) 0.029(3) 0.008(2) 0.012(2) 0.016(2)
C26 0.074(5) 0.066(4) 0.057(4) 0.032(4) 0.011(3) 0.034(4)
C27 0.123(7) 0.073(5) 0.038(4) 0.054(5) 0.024(4) 0.011(3)
C28 0.040(3) 0.033(3) 0.084(5) 0.015(3) 0.018(3) 0.016(3)
C29 0.070(5) 0.040(3) 0.058(4) 0.022(3) 0.004(3) 0.010(3)
C30 0.060(4) 0.043(3) 0.087(6) 0.029(3) 0.031(4) 0.011(3)
C31 0.058(4) 0.034(3) 0.118(7) 0.026(3) -0.012(4) 0.024(4)
C32 0.084(5) 0.037(3) 0.057(4) 0.011(3) 0.017(4) 0.024(3)
C33 0.037(3) 0.047(3) 0.053(4) 0.021(3) 0.013(3) 0.019(3)
C34 0.038(3) 0.045(3) 0.055(4) 0.020(3) 0.014(3) 0.020(3)
C35 0.070(4) 0.045(3) 0.043(3) 0.033(3) 0.018(3) 0.017(3)
C36 0.063(4) 0.073(5) 0.056(4) 0.047(4) 0.012(3) 0.015(3)
C37 0.111(7) 0.090(6) 0.046(4) 0.076(6) 0.001(4) 0.014(4)
C38 0.135(8) 0.071(5) 0.056(5) 0.066(6) 0.035(5) 0.033(4)
C39 0.115(7) 0.039(4) 0.091(7) 0.021(4) 0.041(6) 0.025(4)
C40 0.085(5) 0.037(3) 0.054(4) 0.009(3) 0.004(4) 0.003(3)
C41 0.127(8) 0.097(7) 0.058(5) 0.059(6) 0.046(5) 0.039(5)
N1 0.0231(19) 0.030(2) 0.029(2) 0.0101(16) 0.0062(16) 0.0127(16)
N2 0.0228(19) 0.033(2) 0.028(2) 0.0147(16) 0.0089(15) 0.0131(16)
O1 0.073(3) 0.067(3) 0.060(3) 0.032(3) -0.010(3) -0.005(3)
O2 0.066(3) 0.077(4) 0.091(4) 0.029(3) 0.034(3) 0.058(3)

loop_
_atom_type_symbol
_atom_type_description
_atom_type_scat_dispersion_real
_atom_type_scat_dispersion_imag
_atom_type_scat_source
C C 0.0033 0.0016 'International Tables Vol C Tables 4.2.6.8 and 6.1.1.4'
H H 0.0000 0.0000 'International Tables Vol C Tables 4.2.6.8 and 6.1.1.4'
Au Au -2.0133 8.8022 'International Tables Vol C Tables 4.2.6.8 and 6.1.1.4'
Fe Fe 0.3463 0.8444 'International Tables Vol C Tables 4.2.6.8 and 6.1.1.4'
N N 0.0061 0.0033 'International Tables Vol C Tables 4.2.6.8 and 6.1.1.4'
O O 0.0106 0.0060 'International Tables Vol C Tables 4.2.6.8 and 6.1.1.4'

loop_
_geom_angle_atom_site_label_1
_geom_angle_atom_site_label_2
_geom_angle_atom_site_label_3
_geom_angle
C1 Au1 Fe1 171.88(13)
C34 Fe1 C33 95.8(3)
C34 Fe1 C32 165.4(3)
C33 Fe1 C32 98.0(3)
C34 Fe1 C31 131.1(3)
C33 Fe1 C31 103.5(3)
C32 Fe1 C31 40.2(3)
C34 Fe1 C29 100.9(3)
C33 Fe1 C29 163.3(3)
C32 Fe1 C29 65.3(3)
C31 Fe1 C29 65.0(3)
C34 Fe1 C30 100.8(3)
C33 Fe1 C30 137.1(3)
C32 Fe1 C30 65.7(3)
C31 Fe1 C30 38.3(3)
C29 Fe1 C30 38.8(3)
C34 Fe1 C28 131.9(3)
C33 Fe1 C28 126.4(3)
C32 Fe1 C28 39.0(3)
C31 Fe1 C28 66.0(3)
C29 Fe1 C28 39.0(3)
C30 Fe1 C28 65.5(3)
C34 Fe1 Au1 79.70(18)
C33 Fe1 Au1 80.68(18)
C32 Fe1 Au1 107.1(2)
C31 Fe1 Au1 147.2(2)
C29 Fe1 Au1 102.4(2)
C30 Fe1 Au1 141.1(2)
C28 Fe1 Au1 85.13(16)
N2 C1 N1 104.5(4)
N2 C1 Au1 131.9(3)
N1 C1 Au1 123.5(3)
C3 C2 N2 106.9(4)
C3 C2 H2 126.5
N2 C2 H2 126.5
C2 C3 N1 106.2(4)
C2 C3 H3 126.9
N1 C3 H3 126.9
C5 C4 C9 123.9(4)
C5 C4 N1 118.4(4)
C9 C4 N1 117.8(4)
C6 C5 C4 117.2(5)
C6 C5 C10 120.7(5)
C4 C5 C10 122.0(5)
C7 C6 C5 120.6(5)
C7 C6 H6 119.7
C5 C6 H6 119.7
C8 C7 C6 120.6(5)
C8 C7 H7 119.7
C6 C7 H7 119.7
C7 C8 C9 121.2(6)
C7 C8 H8 119.4
C9 C8 H8 119.4
C4 C9 C8 116.3(5)
C4 C9 C13 122.4(5)
C8 C9 C13 121.2(5)
C12 C10 C5 112.3(5)
C12 C10 C11 111.0(5)
C5 C10 C11 111.2(5)
C12 C10 H10 107.4
C5 C10 H10 107.4
C11 C10 H10 107.4
C10 C11 H11A 109.5
C10 C11 H11B 109.5
H11A C11 H11B 109.5
C10 C11 H11C 109.5
H11A C11 H11C 109.5
H11B C11 H11C 109.5
C10 C12 H12A 109.5
C10 C12 H12B 109.5
H12A C12 H12B 109.5
C10 C12 H12C 109.5
H12A C12 H12C 109.5
H12B C12 H12C 109.5
C14 C13 C15 112.4(5)
C14 C13 C9 112.5(5)
C15 C13 C9 109.8(5)
C14 C13 H13 107.3
C15 C13 H13 107.3
C9 C13 H13 107.3
C13 C14 H14A 109.5
C13 C14 H14B 109.5
H14A C14 H14B 109.5
C13 C14 H14C 109.5
H14A C14 H14C 109.5
H14B C14 H14C 109.5
C13 C15 H15A 109.5
C13 C15 H15B 109.5
H15A C15 H15B 109.5
C13 C15 H15C 109.5
H15A C15 H15C 109.5
H15B C15 H15C 109.5
C21 C16 C17 123.1(5)
C21 C16 N2 119.1(4)
C17 C16 N2 117.8(4)
C18 C17 C16 117.1(5)
C18 C17 C22 120.9(5)
C16 C17 C22 122.0(5)
C19 C18 C17 121.3(5)
C19 C18 H18 119.3
C17 C18 H18 119.3
C18 C19 C20 120.5(6)
C18 C19 H19 119.7
C20 C19 H19 119.7
C19 C20 C21 120.7(5)
C19 C20 H20 119.7
C21 C20 H20 119.7
C16 C21 C20 117.2(5)
C16 C21 C25 122.0(4)
C20 C21 C25 120.6(5)
C24 C22 C23 109.6(6)
C24 C22 C17 111.2(5)
C23 C22 C17 111.0(5)
C24 C22 H22 108.3
C23 C22 H22 108.3
C17 C22 H22 108.3
C22 C23 H23A 109.5
C22 C23 H23B 109.5
H23A C23 H23B 109.5
C22 C23 H23C 109.5
H23A C23 H23C 109.5
H23B C23 H23C 109.5
C22 C24 H24A 109.5
C22 C24 H24B 109.5
H24A C24 H24B 109.5
C22 C24 H24C 109.5
H24A C24 H24C 109.5
H24B C24 H24C 109.5
C21 C25 C26 113.3(5)
C21 C25 C27 110.9(5)
C26 C25 C27 109.9(5)
C21 C25 H25 107.5
C26 C25 H25 107.5
C27 C25 H25 107.5
C25 C26 H26A 109.5
C25 C26 H26B 109.5
H26A C26 H26B 109.5
C25 C26 H26C 109.5
H26A C26 H26C 109.5
H26B C26 H26C 109.5
C25 C27 H27A 109.5
C25 C27 H27B 109.5
H27A C27 H27B 109.5
C25 C27 H27C 109.5
H27A C27 H27C 109.5
H27B C27 H27C 109.5
C32 C28 C29 107.2(6)
C32 C28 Fe1 69.5(4)
C29 C28 Fe1 69.9(4)
C32 C28 H28 126.4
C29 C28 H28 126.4
Fe1 C28 H28 126.4
C30 C29 C28 109.1(7)
C30 C29 Fe1 71.1(4)
C28 C29 Fe1 71.1(4)
C30 C29 H29 125.4
C28 C29 H29 125.4
Fe1 C29 H29 125.4
C31 C30 C29 108.3(6)
C31 C30 Fe1 70.3(4)
C29 C30 Fe1 70.1(4)
C31 C30 H30 125.9
C29 C30 H30 125.9
Fe1 C30 H30 125.9
C30 C31 C32 107.7(6)
C30 C31 Fe1 71.4(4)
C32 C31 Fe1 69.5(3)
C30 C31 H31 126.1
C32 C31 H31 126.1
Fe1 C31 H31 126.1
C28 C32 C31 107.7(7)
C28 C32 Fe1 71.6(4)
C31 C32 Fe1 70.3(4)
C28 C32 H32 126.1
C31 C32 H32 126.1
Fe1 C32 H32 126.1
O1 C33 Fe1 176.1(5)
O2 C34 Fe1 177.4(5)
C40 C35 C36 118.2(7)
C40 C35 C41 121.3(7)
C36 C35 C41 120.5(7)
C37 C36 C35 120.5(8)
C37 C36 H36 119.7
C35 C36 H36 119.7
C36 C37 C38 121.1(8)
C36 C37 H37 119.5
C38 C37 H37 119.5
C39 C38 C37 119.7(8)
C39 C38 H38 120.2
C37 C38 H38 120.2
C38 C39 C40 118.2(8)
C38 C39 H39 120.9
C40 C39 H39 120.9
C35 C40 C39 122.4(8)
C35 C40 H40 118.8
C39 C40 H40 118.8
C35 C41 H41A 109.5
C35 C41 H41B 109.5
H41A C41 H41B 109.5
C35 C41 H41C 109.5
H41A C41 H41C 109.5
H41B C41 H41C 109.5
C1 N1 C3 111.0(4)
C1 N1 C4 124.9(4)
C3 N1 C4 124.0(4)
C1 N2 C2 111.3(4)
C1 N2 C16 124.4(4)
C2 N2 C16 124.1(4)

loop_
_geom_bond_atom_site_label_1
_geom_bond_atom_site_label_2
_geom_bond_distance
Au1 C1 2.030(4)
Au1 Fe1 2.5059(7)
Fe1 C34 1.733(6)
Fe1 C33 1.736(6)
Fe1 C32 2.073(6)
Fe1 C31 2.084(6)
Fe1 C29 2.085(7)
Fe1 C30 2.098(6)
Fe1 C28 2.100(6)
C1 N2 1.332(6)
C1 N1 1.358(6)
C2 C3 1.338(7)
C2 N2 1.386(6)
C2 H2 0.95
C3 N1 1.383(6)
C3 H3 0.95
C4 C5 1.391(7)
C4 C9 1.392(7)
C4 N1 1.439(6)
C5 C6 1.389(7)
C5 C10 1.522(8)
C6 C7 1.382(9)
C6 H6 0.95
C7 C8 1.375(9)
C7 H7 0.95
C8 C9 1.400(8)
C8 H8 0.95
C9 C13 1.527(8)
C10 C12 1.516(8)
C10 C11 1.529(8)
C10 H10 1.0
C11 H11A 0.98
C11 H11B 0.98
C11 H11C 0.98
C12 H12A 0.98
C12 H12B 0.98
C12 H12C 0.98
C13 C14 1.521(9)
C13 C15 1.524(8)
C13 H13 1.0
C14 H14A 0.98
C14 H14B 0.98
C14 H14C 0.98
C15 H15A 0.98
C15 H15B 0.98
C15 H15C 0.98
C16 C21 1.388(7)
C16 C17 1.397(7)
C16 N2 1.447(6)
C17 C18 1.378(8)
C17 C22 1.536(8)
C18 C19 1.374(9)
C18 H18 0.95
C19 C20 1.377(9)
C19 H19 0.95
C20 C21 1.391(7)
C20 H20 0.95
C21 C25 1.512(7)
C22 C24 1.506(9)
C22 C23 1.529(9)
C22 H22 1.0
C23 H23A 0.98
C23 H23B 0.98
C23 H23C 0.98
C24 H24A 0.98
C24 H24B 0.98
C24 H24C 0.98
C25 C26 1.524(8)
C25 C27 1.529(8)
C25 H25 1.0
C26 H26A 0.98
C26 H26B 0.98
C26 H26C 0.98
C27 H27A 0.98
C27 H27B 0.98
C27 H27C 0.98
C28 C32 1.392(10)
C28 C29 1.396(10)
C28 H28 1.0
C29 C30 1.390(10)
C29 H29 1.0
C30 C31 1.373(11)
C30 H30 1.0
C31 C32 1.428(11)
C31 H31 1.0
C32 H32 1.0
C33 O1 1.145(7)
C34 O2 1.157(7)
C35 C40 1.345(10)
C35 C36 1.381(9)
C35 C41 1.507(9)
C36 C37 1.361(11)
C36 H36 0.95
C37 C38 1.381(12)
C37 H37 0.95
C38 C39 1.356(13)
C38 H38 0.95
C39 C40 1.413(11)
C39 H39 0.95
C40 H40 0.95
C41 H41A 0.98
C41 H41B 0.98
C41 H41C 0.98
